data_7218967
loop_
_publ_author_name
'Saha, Subhankar'
'Rajput, Lalit'
'Joseph, Sumy'
'Mishra, Manish Kumar'
'Ganguly, Somnath'
'Desiraju, Gautam R.'

_publ_section_title
;
 IR spectroscopy as a probe for C--H&#x22EF;X hydrogen bonded
 supramolecular synthons
;
_journal_issue 6
_journal_name_full CrystEngComm
_journal_page_first 1273
_journal_paper_doi 10.1039/C4CE02034K
_journal_volume 17
_journal_year 2015
_chemical_formula_sum 'C8 H7 N O4'
_chemical_formula_weight 181.15
_chemical_name_systematic
;
 ?
;
_space_group_IT_number 2
_symmetry_cell_setting triclinic
_symmetry_space_group_name_Hall '-P 1'
_symmetry_space_group_name_H-M 'P -1'
_atom_sites_solution_hydrogens geom
_atom_sites_solution_primary direct
_atom_sites_solution_secondary difmap
_audit_creation_method SHELXL-97
_audit_update_record
;
2014-09-12 deposited with the CCDC.
2014-11-26 downloaded from the CCDC.
;
_cell_angle_alpha 94.52
_cell_angle_beta 97.04
_cell_angle_gamma 117.68
_cell_formula_units_Z 4
_cell_length_a 7.463
_cell_length_b 7.747
_cell_length_c 15.435
_cell_measurement_reflns_used 1926
_cell_measurement_temperature 150(2)
_cell_measurement_theta_max 33.8
_cell_measurement_theta_min 2.7
_cell_volume 774.890
_computing_cell_refinement
;
CrystalClear-SM Expert 2.0 rc14 (Rigaku, 2009)
;
_computing_data_collection
;
CrystalClear-SM Expert 2.0 rc14 (Rigaku, 2009)
;
_computing_data_reduction
;
CrystalClear-SM Expert 2.0 rc14 (Rigaku, 2009)
;
_computing_structure_refinement 'SHELXL-97 (Sheldrick, 2008)'
_computing_structure_solution 'SHELXL-97 (Sheldrick, 2008)'
_diffrn_ambient_temperature 150(2)
_diffrn_detector_area_resol_mean 13.6612
_diffrn_measured_fraction_theta_full 0.994
_diffrn_measured_fraction_theta_max 0.994
_diffrn_measurement_device
;
XtaLABmini: Fixed Chi 2 circle
;
_diffrn_measurement_device_type
;
Rigaku Mercury375R (2x2 bin mode)
;
_diffrn_measurement_method 'profile data from \w-scans'
_diffrn_radiation_monochromator graphite
_diffrn_radiation_source 'fine-focus sealed tube'
_diffrn_radiation_type MoK\a
_diffrn_radiation_wavelength 0.71073
_diffrn_reflns_av_R_equivalents 0.0597
_diffrn_reflns_av_sigmaI/netI 0.0576
_diffrn_reflns_limit_h_max 9
_diffrn_reflns_limit_h_min -9
_diffrn_reflns_limit_k_max 9
_diffrn_reflns_limit_k_min -9
_diffrn_reflns_limit_l_max 19
_diffrn_reflns_limit_l_min -19
_diffrn_reflns_number 6992
_diffrn_reflns_theta_full 26.00
_diffrn_reflns_theta_max 26.00
_diffrn_reflns_theta_min 1.35
_exptl_absorpt_coefficient_mu 0.124
_exptl_absorpt_correction_T_max 0.9756
_exptl_absorpt_correction_T_min 0.9744
_exptl_absorpt_correction_type multi-scan
_exptl_absorpt_process_details 'Jacobson, R. (1998) Private communication'
_exptl_crystal_colour Colourless
_exptl_crystal_density_diffrn 1.553
_exptl_crystal_density_method 'not measured'
_exptl_crystal_description Block
_exptl_crystal_F_000 330
_exptl_crystal_size_max 0.21
_exptl_crystal_size_mid 0.21
_exptl_crystal_size_min 0.20
_refine_diff_density_max 0.552
_refine_diff_density_min -0.404
_refine_diff_density_rms 0.103
_refine_ls_extinction_method none
_refine_ls_goodness_of_fit_ref 0.974
_refine_ls_hydrogen_treatment mixed
_refine_ls_matrix_type full
_refine_ls_number_parameters 237
_refine_ls_number_reflns 3029
_refine_ls_number_restraints 0
_refine_ls_restrained_S_all 0.974
_refine_ls_R_factor_all 0.0997
_refine_ls_R_factor_gt 0.0755
_refine_ls_shift/su_max 0.000
_refine_ls_shift/su_mean 0.000
_refine_ls_structure_factor_coef Fsqd
_refine_ls_weighting_details 'calc w=1/[\s^2^(Fo^2^)+(0.1997P)^2^+0.2384P] where P=(Fo^2^+2Fc^2^)/3'
_refine_ls_weighting_scheme calc
_refine_ls_wR_factor_gt 0.2310
_refine_ls_wR_factor_ref 0.2758
_reflns_number_gt 2216
_reflns_number_total 3029
_reflns_threshold_expression >2\s(I)
_cod_data_source_file c4ce02034k2.cif
_cod_data_source_block added_by_encifer
_cod_depositor_comments
;
The following automatic conversions were performed:

'_symmetry_cell_setting' value 'Triclinic' changed to 'triclinic'
according to
/usr/data/users/saulius/crontab/automatic-downloads/rss-feeds/RSC/lib/dictionaries/cif_core.dic
dictionary named 'cif_core.dic' version 2.4.2 from 2011-04-26.

Automatic conversion script
Id: cif_fix_values 2935 2014-11-11 08:27:57Z andrius 

 Adding full bibliography for 7218966--7218974.cif.
;
_cod_original_cell_volume 774.8
_cod_original_sg_symbol_H-M P-1
_cod_database_code 7218967

loop_
_symmetry_equiv_pos_as_xyz
'x, y, z'
'-x, -y, -z'

loop_
_atom_site_label
_atom_site_type_symbol
_atom_site_fract_x
_atom_site_fract_y
_atom_site_fract_z
_atom_site_U_iso_or_equiv
_atom_site_adp_type
_atom_site_occupancy
_atom_site_symmetry_multiplicity
_atom_site_calc_flag
_atom_site_refinement_flags
C1 C 0.7756(4) 1.3005(4) 0.33041(18) 0.0277(7) Uani 1 1 d .
C30 C 0.7806(5) 0.7985(4) 0.34246(19) 0.0283(7) Uani 1 1 d .
C31 C 0.7010(4) 0.8055(4) 0.25728(18) 0.0264(6) Uani 1 1 d .
H31 H 0.5674 0.7934 0.2452 0.032 Uiso 1 1 calc R
N2 N 1.1294(4) 1.3731(4) 0.13047(17) 0.0303(6) Uani 1 1 d .
C34 C 0.6926(4) 1.3032(4) 0.24492(19) 0.0276(6) Uani 1 1 d .
H34 H 0.5588 1.2910 0.2338 0.033 Uiso 1 1 calc R
N1 N 1.1434(4) 0.8827(4) 0.14687(16) 0.0287(6) Uani 1 1 d .
C4 C 0.9971(4) 1.3450(4) 0.19751(18) 0.0259(6) Uani 1 1 d .
O9 O 0.4849(3) 1.2805(4) 0.38481(14) 0.0417(6) Uani 1 1 d .
H9 H 0.4321 1.2685 0.4305 0.062 Uiso 1 1 calc R
O1 O 0.7275(4) 1.2646(4) 0.47785(14) 0.0444(7) Uani 1 1 d .
C32 C 0.8135(4) 0.8298(4) 0.18916(19) 0.0267(6) Uani 1 1 d .
C5 C 0.7994(4) 1.3231(4) 0.17523(18) 0.0267(6) Uani 1 1 d .
C40 C 1.0886(4) 0.8360(4) 0.2963(2) 0.0300(7) Uani 1 1 d .
H40 H 1.2207 0.8445 0.3083 0.036 Uiso 1 1 calc R
O3 O 0.4881(4) 0.7776(4) 0.39645(15) 0.0425(7) Uani 1 1 d .
H3 H 0.4340 0.7634 0.4418 0.064 Uiso 1 1 calc R
C6 C 1.0076(4) 0.8472(4) 0.21238(19) 0.0264(6) Uani 1 1 d .
C7 C 0.6560(5) 0.7747(5) 0.41325(19) 0.0310(7) Uani 1 1 d .
O8 O 0.7260(4) 0.7529(4) 0.48815(14) 0.0429(7) Uani 1 1 d .
C35 C 0.6547(4) 1.2800(5) 0.40187(19) 0.0308(7) Uani 1 1 d .
C9 C 1.0830(5) 1.3428(5) 0.2824(2) 0.0317(7) Uani 1 1 d .
H9A H 1.2179 1.3581 0.2943 0.038 Uiso 1 1 calc R
C33 C 0.9699(5) 1.3180(5) 0.3490(2) 0.0304(7) Uani 1 1 d .
H33 H 1.0248 1.3130 0.4071 0.036 Uiso 1 1 calc R
C10 C 0.9725(5) 0.8119(5) 0.3623(2) 0.0315(7) Uani 1 1 d .
H10 H 1.0243 0.8047 0.4205 0.038 Uiso 1 1 calc R
C11 C 0.7179(4) 0.8281(5) 0.09715(18) 0.0296(7) Uani 1 1 d .
H11A H 0.7845 0.9616 0.0820 0.044 Uiso 1 1 calc R
H11B H 0.5707 0.7832 0.0944 0.044 Uiso 1 1 calc R
H11C H 0.7362 0.7385 0.0551 0.044 Uiso 1 1 calc R
O5 O 1.0500(4) 1.3325(4) 0.05290(15) 0.0419(6) Uani 1 1 d .
O4 O 1.3122(3) 1.4330(3) 0.15627(16) 0.0410(6) Uani 1 1 d .
C14 C 0.6977(5) 1.3244(5) 0.0855(2) 0.0353(7) Uani 1 1 d .
H14A H 0.6714 1.2074 0.0453 0.053 Uiso 1 1 calc R
H14B H 0.7881 1.4435 0.0627 0.053 Uiso 1 1 calc R
H14C H 0.5672 1.3232 0.0897 0.053 Uiso 1 1 calc R
O7 O 1.2398(4) 0.7905(4) 0.14522(16) 0.0450(7) Uani 1 1 d .
O6 O 1.1592(4) 1.0050(3) 0.09998(16) 0.0411(6) Uani 1 1 d .

loop_
_atom_site_aniso_label
_atom_site_aniso_U_11
_atom_site_aniso_U_22
_atom_site_aniso_U_33
_atom_site_aniso_U_23
_atom_site_aniso_U_13
_atom_site_aniso_U_12
C1 0.0291(15) 0.0302(15) 0.0246(14) 0.0039(11) 0.0016(12) 0.0157(13)
C30 0.0296(15) 0.0307(15) 0.0285(15) 0.0054(11) 0.0045(12) 0.0178(13)
C31 0.0270(14) 0.0284(14) 0.0272(15) 0.0056(11) 0.0019(11) 0.0167(12)
N2 0.0307(13) 0.0286(13) 0.0373(15) 0.0070(10) 0.0099(11) 0.0177(11)
C34 0.0267(14) 0.0287(15) 0.0292(15) 0.0042(11) 0.0033(11) 0.0152(12)
N1 0.0230(12) 0.0285(13) 0.0338(13) 0.0037(10) 0.0061(10) 0.0116(10)
C4 0.0237(14) 0.0248(14) 0.0307(15) 0.0029(11) 0.0061(11) 0.0129(11)
O9 0.0351(12) 0.0688(17) 0.0323(12) 0.0141(11) 0.0094(10) 0.0324(12)
O1 0.0463(14) 0.0735(18) 0.0279(12) 0.0162(11) 0.0076(10) 0.0392(14)
C32 0.0277(14) 0.0243(14) 0.0292(14) 0.0035(11) 0.0026(11) 0.0141(12)
C5 0.0296(15) 0.0246(14) 0.0273(14) 0.0053(11) 0.0017(11) 0.0148(12)
C40 0.0246(14) 0.0344(16) 0.0351(16) 0.0070(12) 0.0027(12) 0.0179(13)
O3 0.0365(13) 0.0724(18) 0.0337(12) 0.0168(11) 0.0111(10) 0.0360(13)
C6 0.0266(14) 0.0264(14) 0.0286(15) 0.0035(11) 0.0040(11) 0.0149(12)
C7 0.0339(16) 0.0400(17) 0.0250(15) 0.0065(12) 0.0035(12) 0.0227(14)
O8 0.0446(14) 0.0707(17) 0.0268(12) 0.0150(11) 0.0076(10) 0.0371(13)
C35 0.0278(15) 0.0392(17) 0.0291(15) 0.0057(12) 0.0021(12) 0.0197(13)
C9 0.0247(14) 0.0372(17) 0.0356(16) 0.0057(13) 0.0029(12) 0.0174(13)
C33 0.0278(14) 0.0346(16) 0.0305(15) 0.0038(12) 0.0011(12) 0.0175(13)
C10 0.0308(15) 0.0389(17) 0.0275(15) 0.0052(12) 0.0005(12) 0.0201(14)
C11 0.0280(14) 0.0361(16) 0.0255(14) 0.0062(12) 0.0019(11) 0.0166(13)
O5 0.0448(14) 0.0566(15) 0.0344(13) 0.0102(10) 0.0139(10) 0.0305(12)
O4 0.0263(11) 0.0445(14) 0.0518(14) 0.0034(11) 0.0088(10) 0.0169(10)
C14 0.0339(16) 0.0488(19) 0.0315(16) 0.0123(14) 0.0059(13) 0.0256(15)
O7 0.0467(14) 0.0581(16) 0.0534(15) 0.0185(12) 0.0209(11) 0.0398(13)
O6 0.0452(13) 0.0405(13) 0.0487(14) 0.0220(11) 0.0212(11) 0.0243(11)

loop_
_atom_type_symbol
_atom_type_description
_atom_type_scat_dispersion_real
_atom_type_scat_dispersion_imag
_atom_type_scat_source
C C 0.0033 0.0016 'International Tables Vol C Tables 4.2.6.8 and 6.1.1.4'
H H 0.0000 0.0000 'International Tables Vol C Tables 4.2.6.8 and 6.1.1.4'
N N 0.0061 0.0033 'International Tables Vol C Tables 4.2.6.8 and 6.1.1.4'
O O 0.0106 0.0060 'International Tables Vol C Tables 4.2.6.8 and 6.1.1.4'

loop_
_geom_angle_atom_site_label_1
_geom_angle_atom_site_label_2
_geom_angle_atom_site_label_3
_geom_angle
C33 C1 C34 120.6(3)
C33 C1 C35 119.9(3)
C34 C1 C35 119.6(3)
C10 C30 C31 121.1(3)
C10 C30 C7 119.5(3)
C31 C30 C7 119.4(3)
C30 C31 C32 121.3(3)
C30 C31 H31 119.4
C32 C31 H31 119.4
O5 N2 O4 123.7(2)
O5 N2 C4 118.5(2)
O4 N2 C4 117.9(2)
C5 C34 C1 122.1(3)
C5 C34 H34 119.0
C1 C34 H34 119.0
O6 N1 O7 123.8(2)
O6 N1 C6 118.4(2)
O7 N1 C6 117.7(2)
C9 C4 C5 123.5(3)
C9 C4 N2 115.5(2)
C5 C4 N2 121.0(2)
C35 O9 H9 109.5
C6 C32 C31 115.7(3)
C6 C32 C11 124.8(3)
C31 C32 C11 119.5(3)
C34 C5 C4 115.4(3)
C34 C5 C14 118.3(3)
C4 C5 C14 126.3(3)
C10 C40 C6 118.5(3)
C10 C40 H40 120.8
C6 C40 H40 120.8
C7 O3 H3 109.5
C40 C6 C32 124.1(3)
C40 C6 N1 115.5(2)
C32 C6 N1 120.4(2)
O3 C7 O8 123.2(3)
O3 C7 C30 119.2(3)
O8 C7 C30 117.6(3)
O9 C35 O1 122.9(3)
O9 C35 C1 118.7(3)
O1 C35 C1 118.4(2)
C33 C9 C4 119.2(3)
C33 C9 H9A 120.4
C4 C9 H9A 120.4
C9 C33 C1 119.2(3)
C9 C33 H33 120.4
C1 C33 H33 120.4
C40 C10 C30 119.2(3)
C40 C10 H10 120.4
C30 C10 H10 120.4
C32 C11 H11A 109.5
C32 C11 H11B 109.5
H11A C11 H11B 109.5
C32 C11 H11C 109.5
H11A C11 H11C 109.5
H11B C11 H11C 109.5
C5 C14 H14A 109.5
C5 C14 H14B 109.5
H14A C14 H14B 109.5
C5 C14 H14C 109.5
H14A C14 H14C 109.5
H14B C14 H14C 109.5

loop_
_geom_bond_atom_site_label_1
_geom_bond_atom_site_label_2
_geom_bond_distance
C1 C33 1.383(4)
C1 C34 1.393(4)
C1 C35 1.481(4)
C30 C10 1.380(4)
C30 C31 1.391(4)
C30 C7 1.488(4)
C31 C32 1.395(4)
C31 H31 0.9500
N2 O5 1.215(3)
N2 O4 1.219(3)
N2 C4 1.476(4)
C34 C5 1.393(4)
C34 H34 0.9500
N1 O6 1.209(3)
N1 O7 1.227(3)
N1 C6 1.470(4)
C4 C9 1.392(4)
C4 C5 1.399(4)
O9 C35 1.264(4)
O9 H9 0.8400
O1 C35 1.269(4)
C32 C6 1.389(4)
C32 C11 1.505(4)
C5 C14 1.499(4)
C40 C10 1.385(4)
C40 C6 1.388(4)
C40 H40 0.9500
O3 C7 1.260(4)
O3 H3 0.8400
C7 O8 1.266(4)
C9 C33 1.378(4)
C9 H9A 0.9500
C33 H33 0.9500
C10 H10 0.9500
C11 H11A 0.9800
C11 H11B 0.9800
C11 H11C 0.9800
C14 H14A 0.9800
C14 H14B 0.9800
C14 H14C 0.9800

loop_
_geom_torsion_atom_site_label_1
_geom_torsion_atom_site_label_2
_geom_torsion_atom_site_label_3
_geom_torsion_atom_site_label_4
_geom_torsion
C10 C30 C31 C32 -1.2(5)
C7 C30 C31 C32 179.3(3)
C33 C1 C34 C5 0.0(5)
C35 C1 C34 C5 179.7(3)
O5 N2 C4 C9 163.6(3)
O4 N2 C4 C9 -15.2(4)
O5 N2 C4 C5 -16.6(4)
O4 N2 C4 C5 164.6(3)
C30 C31 C32 C6 -0.3(4)
C30 C31 C32 C11 177.5(3)
C1 C34 C5 C4 -1.5(4)
C1 C34 C5 C14 -180.0(3)
C9 C4 C5 C34 1.5(4)
N2 C4 C5 C34 -178.3(2)
C9 C4 C5 C14 179.9(3)
N2 C4 C5 C14 0.1(5)
C10 C40 C6 C32 -2.1(5)
C10 C40 C6 N1 177.1(3)
C31 C32 C6 C40 2.0(5)
C11 C32 C6 C40 -175.7(3)
C31 C32 C6 N1 -177.2(2)
C11 C32 C6 N1 5.2(5)
O6 N1 C6 C40 -134.5(3)
O7 N1 C6 C40 43.0(4)
O6 N1 C6 C32 44.7(4)
O7 N1 C6 C32 -137.8(3)
C10 C30 C7 O3 174.7(3)
C31 C30 C7 O3 -5.8(5)
C10 C30 C7 O8 -5.1(5)
C31 C30 C7 O8 174.4(3)
C33 C1 C35 O9 174.3(3)
C34 C1 C35 O9 -5.3(5)
C33 C1 C35 O1 -5.1(5)
C34 C1 C35 O1 175.3(3)
C5 C4 C9 C33 -0.1(5)
N2 C4 C9 C33 179.7(3)
C4 C9 C33 C1 -1.5(5)
C34 C1 C33 C9 1.5(5)
C35 C1 C33 C9 -178.1(3)
C6 C40 C10 C30 0.5(5)
C31 C30 C10 C40 1.1(5)
C7 C30 C10 C40 -179.4(3)
